data_4110073
loop_
_publ_author_name
'Edouard Godineau'
'Yannick Landais'

_publ_contact_author_address
;
LCr1-IPMC-FSB
\'Ecole Polytechnique F\'ed\'erale de Lausanne
Le Cubotron, Room 521
Dorigny
CH-1015 Lausanne
Switzerland
;
_publ_contact_author_email Kurt.Schenk@EPFL.CH
_publ_contact_author_fax '+41 21 693 0405'
_publ_contact_author_name 'Kurt J. Schenk'
_publ_contact_author_phone '+41 21 693 0635'
_publ_section_title
;
 Multicomponent Radical Processes: Synthesis of Substituted Piperidinones
;
_journal_name_full 'Journal of the American Chemical Society'
_journal_page_first 12662
_journal_page_last 12663
_journal_paper_doi 10.1021/ja075755l
_journal_volume 129
_journal_year 2007
_chemical_formula_moiety 'C20 H27 N O4'
_chemical_formula_sum 'C20 H27 N O4'
_chemical_formula_weight 345.43
_chemical_name_systematic
; 
 ? 
;
_space_group_IT_number 2
_symmetry_cell_setting triclinic
_symmetry_space_group_name_Hall '-P 1'
_symmetry_space_group_name_H-M 'P -1'
_atom_sites_solution_hydrogens geom
_atom_sites_solution_primary direct
_atom_sites_solution_secondary difmap
_audit_creation_date 19/3/2007
_audit_creation_method 'from SHELXL97 CIF and IUCr SHELXL97-template'
_cell_angle_alpha 75.690(12)
_cell_angle_beta 80.240(12)
_cell_angle_gamma 80.226(12)
_cell_formula_units_Z 2
_cell_length_a 6.1617(9)
_cell_length_b 9.7621(15)
_cell_length_c 16.390(3)
_cell_measurement_reflns_used 21140
_cell_measurement_temperature 94(1)
_cell_measurement_theta_max 29.57
_cell_measurement_theta_min 2.18
_cell_volume 933.0(3)
_computing_cell_refinement 'X_Area, 1.36 (Stoe, 2006)'
_computing_data_collection 'X_Area, 1.36 (Stoe, 2006)'
_computing_data_reduction 'X_Area, 1.36 (Stoe, 2006)'
_computing_molecular_graphics 'Bruker SHELXTL, (Bruker, 1996)'
_computing_publication_material 'Bruker SHELXTL, PLATON (Spek, 2001)'
_computing_structure_refinement 'SHELXL-97 (Sheldrick, 1997)'
_computing_structure_solution 'SHELXS-97 (Sheldrick, 1990)'
_diffrn_ambient_temperature 94(1)
_diffrn_detector 'image plate (34 cm diameter)'
_diffrn_detector_area_resol_mean 6.67
_diffrn_detector_type STOE
_diffrn_measured_fraction_theta_full 0.987
_diffrn_measured_fraction_theta_max 0.987
_diffrn_measurement_details ' 360 frames, detector distance = 100 mm'
_diffrn_measurement_device_type 'STOE IPDS 2'
_diffrn_measurement_method 'rotation method'
_diffrn_radiation_collimation '0.5 mm diameter, multiple pinhole'
_diffrn_radiation_monochromator 'plane graphite'
_diffrn_radiation_polarisn_norm 0
_diffrn_radiation_source 'fine-focus sealed tube'
_diffrn_radiation_type 'Mo K\a'
_diffrn_radiation_wavelength 0.71073
_diffrn_reflns_av_R_equivalents 0.0570
_diffrn_reflns_av_sigmaI/netI 0.0424
_diffrn_reflns_limit_h_max 8
_diffrn_reflns_limit_h_min -8
_diffrn_reflns_limit_k_max 13
_diffrn_reflns_limit_k_min -13
_diffrn_reflns_limit_l_max 22
_diffrn_reflns_limit_l_min -22
_diffrn_reflns_number 17762
_diffrn_reflns_theta_full 29.31
_diffrn_reflns_theta_max 29.31
_diffrn_reflns_theta_min 2.17
_diffrn_source 'sealed X-ray tube, 12 x 0.4 mm long-fine focus'
_diffrn_source_current 43
_diffrn_source_power 2.37
_diffrn_source_voltage 55
_diffrn_standards_number 0
_exptl_absorpt_coefficient_mu 0.085
_exptl_absorpt_correction_T_max 0.9942
_exptl_absorpt_correction_T_min 0.9710
_exptl_absorpt_correction_type integration
_exptl_absorpt_process_details 'Stoe XRed32 1.31, Stoe (2005)'
_exptl_crystal_colour colourless
_exptl_crystal_density_diffrn 1.230
_exptl_crystal_description platelet
_exptl_crystal_F_000 372
_exptl_crystal_size_max 0.394
_exptl_crystal_size_mid 0.333
_exptl_crystal_size_min 0.071
_refine_diff_density_max 0.416
_refine_diff_density_min -0.233
_refine_diff_density_rms 0.054
_refine_ls_extinction_coef 0.022(3)
_refine_ls_extinction_expression Fc^*^=kFc[1+0.001xFc^2^\l^3^/sin(2\q)]^-1/4^
_refine_ls_extinction_method SHELXL
_refine_ls_goodness_of_fit_ref 1.036
_refine_ls_hydrogen_treatment constr
_refine_ls_matrix_type full
_refine_ls_number_parameters 227
_refine_ls_number_reflns 5057
_refine_ls_number_restraints 0
_refine_ls_restrained_S_all 1.036
_refine_ls_R_factor_all 0.0696
_refine_ls_R_factor_gt 0.0493
_refine_ls_shift/su_max 0.001
_refine_ls_shift/su_mean 0.000
_refine_ls_structure_factor_coef Fsqd
_refine_ls_weighting_details 'calc w=1/[\s^2^(Fo^2^)+(0.0535P)^2^+0.3980P] where P=(Fo^2^+2Fc^2^)/3'
_refine_ls_weighting_scheme calc
_refine_ls_wR_factor_gt 0.1126
_refine_ls_wR_factor_ref 0.1244
_reflns_number_gt 3948
_reflns_number_total 5057
_reflns_threshold_expression >2sigma(I)
_cod_data_source_file ja075755lsi20070808_042509.cif
_cod_data_source_block Structure_piperidinone_10a
_cod_database_code 4110073

loop_
_symmetry_equiv_pos_as_xyz
'x, y, z'
'-x, -y, -z'

loop_
_atom_site_label
_atom_site_type_symbol
_atom_site_fract_x
_atom_site_fract_y
_atom_site_fract_z
_atom_site_U_iso_or_equiv
_atom_site_adp_type
_atom_site_occupancy
_atom_site_symmetry_multiplicity
_atom_site_calc_flag
_atom_site_refinement_flags
O1 O 0.11776(17) 0.03450(10) 0.78131(6) 0.0154(2) Uani 1 1 d .
O2 O -0.10848(17) 0.45094(10) 0.69543(6) 0.0139(2) Uani 1 1 d .
O3 O -0.2494(2) 0.63776(11) 0.59933(6) 0.0229(2) Uani 1 1 d .
O4 O 0.46036(18) 0.16806(12) 0.78420(7) 0.0221(2) Uani 1 1 d .
N N 0.1548(2) 0.16450(12) 0.72487(7) 0.0145(2) Uani 1 1 d .
C2 C -0.0194(2) 0.21763(14) 0.66917(8) 0.0133(3) Uani 1 1 d .
H2A H -0.1636 0.2084 0.7046 0.016 Uiso 1 1 calc R
C3 C -0.0120(2) 0.37482(14) 0.62860(8) 0.0136(3) Uani 1 1 d .
H3A H -0.1010 0.4046 0.5815 0.016 Uiso 1 1 calc R
C4 C 0.2235(2) 0.40742(15) 0.59754(8) 0.0161(3) Uani 1 1 d .
H4A H 0.2217 0.5082 0.5715 0.019 Uiso 1 1 calc R
H4B H 0.2916 0.3539 0.5550 0.019 Uiso 1 1 calc R
C5 C 0.3592(2) 0.36747(15) 0.67186(9) 0.0169(3) Uani 1 1 d .
H5A H 0.5151 0.3681 0.6491 0.020 Uiso 1 1 calc R
H5B H 0.3185 0.4407 0.7044 0.020 Uiso 1 1 calc R
C6 C 0.3321(2) 0.22407(15) 0.73191(8) 0.0161(3) Uani 1 1 d .
C7 C 0.0027(2) 0.12602(15) 0.60325(8) 0.0171(3) Uani 1 1 d .
H7A H 0.1212 0.1539 0.5580 0.021 Uiso 1 1 calc R
H7B H 0.0424 0.0266 0.6301 0.021 Uiso 1 1 calc R
C8 C -0.2094(3) 0.14236(15) 0.56604(9) 0.0179(3) Uani 1 1 d .
H8A H -0.3369 0.1217 0.6036 0.022 Uiso 1 1 calc R
C9 C -0.2292(3) 0.18382(17) 0.48407(10) 0.0242(3) Uani 1 1 d .
H9A H -0.1055 0.2054 0.4445 0.029 Uiso 1 1 calc R
H9B H -0.3668 0.1913 0.4660 0.029 Uiso 1 1 calc R
C10 C -0.2161(2) 0.58411(14) 0.67150(8) 0.0139(3) Uani 1 1 d .
C11 C -0.2808(2) 0.65640(15) 0.74655(8) 0.0162(3) Uani 1 1 d .
C12 C -0.4175(3) 0.80141(17) 0.71798(10) 0.0282(4) Uani 1 1 d .
H12A H -0.3320 0.8590 0.6718 0.042 Uiso 1 1 calc R
H12B H -0.4557 0.8482 0.7646 0.042 Uiso 1 1 calc R
H12C H -0.5508 0.7882 0.6996 0.042 Uiso 1 1 calc R
C13 C -0.0643(3) 0.6758(2) 0.77460(11) 0.0279(4) Uani 1 1 d .
H13A H 0.0192 0.7346 0.7284 0.042 Uiso 1 1 calc R
H13B H 0.0222 0.5843 0.7909 0.042 Uiso 1 1 calc R
H13C H -0.0990 0.7206 0.8220 0.042 Uiso 1 1 calc R
C14 C -0.4137(3) 0.56212(17) 0.82053(9) 0.0229(3) Uani 1 1 d .
H14A H -0.5491 0.5500 0.8031 0.034 Uiso 1 1 calc R
H14B H -0.4482 0.6068 0.8680 0.034 Uiso 1 1 calc R
H14C H -0.3271 0.4706 0.8367 0.034 Uiso 1 1 calc R
C15 C -0.0080(2) 0.06502(15) 0.85998(8) 0.0159(3) Uani 1 1 d .
H15A H -0.1474 0.1247 0.8488 0.019 Uiso 1 1 calc R
H15B H 0.0762 0.1144 0.8858 0.019 Uiso 1 1 calc R
C16 C -0.0503(2) -0.07584(14) 0.91783(8) 0.0141(3) Uani 1 1 d .
C17 C 0.1277(2) -0.17974(15) 0.94126(8) 0.0165(3) Uani 1 1 d .
H17A H 0.2726 -0.1623 0.9198 0.020 Uiso 1 1 calc R
C18 C 0.0895(3) -0.30894(15) 0.99641(9) 0.0188(3) Uani 1 1 d .
H18A H 0.2085 -0.3784 1.0109 0.023 Uiso 1 1 calc R
C19 C -0.1269(3) -0.33452(16) 1.03003(9) 0.0202(3) Uani 1 1 d .
H19A H -0.1523 -0.4204 1.0677 0.024 Uiso 1 1 calc R
C20 C -0.3050(3) -0.23146(17) 1.00720(9) 0.0205(3) Uani 1 1 d .
H20A H -0.4495 -0.2481 1.0301 0.025 Uiso 1 1 calc R
C21 C -0.2673(2) -0.10317(15) 0.95008(8) 0.0168(3) Uani 1 1 d .
H21A H -0.3868 -0.0357 0.9334 0.020 Uiso 1 1 calc R

loop_
_atom_site_aniso_label
_atom_site_aniso_U_11
_atom_site_aniso_U_22
_atom_site_aniso_U_33
_atom_site_aniso_U_23
_atom_site_aniso_U_13
_atom_site_aniso_U_12
O1 0.0217(5) 0.0115(4) 0.0099(4) 0.0019(3) -0.0013(4) -0.0010(4)
O2 0.0180(5) 0.0130(5) 0.0096(4) -0.0008(3) -0.0036(3) 0.0005(4)
O3 0.0334(6) 0.0194(5) 0.0140(5) -0.0004(4) -0.0092(4) 0.0033(4)
O4 0.0161(5) 0.0298(6) 0.0183(5) 0.0017(4) -0.0073(4) -0.0031(4)
N 0.0165(6) 0.0128(5) 0.0117(5) 0.0037(4) -0.0046(4) -0.0022(4)
C2 0.0141(6) 0.0142(6) 0.0107(5) 0.0004(4) -0.0042(5) -0.0015(5)
C3 0.0175(7) 0.0142(6) 0.0086(5) -0.0016(4) -0.0037(4) -0.0005(5)
C4 0.0186(7) 0.0153(6) 0.0127(6) 0.0004(5) -0.0013(5) -0.0032(5)
C5 0.0159(7) 0.0174(7) 0.0168(6) -0.0009(5) -0.0028(5) -0.0046(5)
C6 0.0151(7) 0.0196(7) 0.0120(6) -0.0022(5) -0.0018(5) 0.0001(5)
C7 0.0218(7) 0.0149(6) 0.0144(6) -0.0015(5) -0.0055(5) -0.0012(5)
C8 0.0214(7) 0.0161(6) 0.0177(6) -0.0043(5) -0.0045(5) -0.0038(5)
C9 0.0307(9) 0.0237(8) 0.0204(7) -0.0048(6) -0.0105(6) -0.0027(6)
C10 0.0139(6) 0.0127(6) 0.0144(6) 0.0001(5) -0.0032(5) -0.0028(5)
C11 0.0171(7) 0.0163(6) 0.0145(6) -0.0033(5) -0.0023(5) -0.0006(5)
C12 0.0361(10) 0.0203(8) 0.0239(7) -0.0049(6) -0.0034(7) 0.0076(7)
C13 0.0235(8) 0.0382(9) 0.0290(8) -0.0185(7) -0.0045(6) -0.0065(7)
C14 0.0284(8) 0.0247(8) 0.0145(6) -0.0030(5) 0.0000(5) -0.0057(6)
C15 0.0198(7) 0.0152(6) 0.0111(6) -0.0012(5) -0.0017(5) -0.0009(5)
C16 0.0190(7) 0.0144(6) 0.0089(5) -0.0013(4) -0.0033(5) -0.0027(5)
C17 0.0165(7) 0.0182(7) 0.0143(6) -0.0018(5) -0.0040(5) -0.0021(5)
C18 0.0257(8) 0.0148(6) 0.0156(6) -0.0006(5) -0.0084(5) 0.0001(5)
C19 0.0303(8) 0.0166(7) 0.0130(6) 0.0010(5) -0.0042(5) -0.0065(6)
C20 0.0210(7) 0.0237(7) 0.0169(6) -0.0028(5) -0.0008(5) -0.0079(6)
C21 0.0169(7) 0.0179(7) 0.0153(6) -0.0022(5) -0.0041(5) -0.0011(5)

loop_
_atom_type_symbol
_atom_type_description
_atom_type_scat_dispersion_real
_atom_type_scat_dispersion_imag
_atom_type_scat_source
C C 0.0033 0.0016 'International Tables Vol C Tables 4.2.6.8 and 6.1.1.4'
H H 0.0000 0.0000 'International Tables Vol C Tables 4.2.6.8 and 6.1.1.4'
N N 0.0061 0.0033 'International Tables Vol C Tables 4.2.6.8 and 6.1.1.4'
O O 0.0106 0.0060 'International Tables Vol C Tables 4.2.6.8 and 6.1.1.4'

loop_
_exptl_crystal_face_index_h
_exptl_crystal_face_index_k
_exptl_crystal_face_index_l
_exptl_crystal_face_perp_dist
0 -1 -2 0.0450
0 1 2 0.0260
1 1 1 0.1850
0 -1 1 0.1490
0 1 -1 0.1840
-2 -3 2 0.1990
-6 -3 -1 0.2880
-2 3 -6 0.2090

loop_
_geom_angle_atom_site_label_1
_geom_angle_atom_site_label_2
_geom_angle_atom_site_label_3
_geom_angle
N O1 C15 108.22(10)
C10 O2 C3 117.49(10)
C6 N O1 117.41(10)
C6 N C2 130.42(11)
O1 N C2 112.08(11)
N C2 C3 109.91(11)
N C2 C7 110.41(11)
C3 C2 C7 112.78(10)
N C2 H2A 107.9
C3 C2 H2A 107.9
C7 C2 H2A 107.9
O2 C3 C4 108.96(11)
O2 C3 C2 105.80(10)
C4 C3 C2 111.97(11)
O2 C3 H3A 110.0
C4 C3 H3A 110.0
C2 C3 H3A 110.0
C3 C4 C5 109.98(11)
C3 C4 H4A 109.7
C5 C4 H4A 109.7
C3 C4 H4B 109.7
C5 C4 H4B 109.7
H4A C4 H4B 108.2
C6 C5 C4 115.75(12)
C6 C5 H5A 108.3
C4 C5 H5A 108.3
C6 C5 H5B 108.3
C4 C5 H5B 108.3
H5A C5 H5B 107.4
O4 C6 N 122.83(13)
O4 C6 C5 121.84(14)
N C6 C5 115.31(12)
C8 C7 C2 111.76(12)
C8 C7 H7A 109.3
C2 C7 H7A 109.3
C8 C7 H7B 109.3
C2 C7 H7B 109.3
H7A C7 H7B 107.9
C9 C8 C7 125.19(15)
C9 C8 H8A 117.4
C7 C8 H8A 117.4
C8 C9 H9A 120.0
C8 C9 H9B 120.0
H9A C9 H9B 120.0
O3 C10 O2 123.18(13)
O3 C10 C11 125.60(12)
O2 C10 C11 111.18(11)
C12 C11 C10 109.16(11)
C12 C11 C14 110.55(13)
C10 C11 C14 110.23(12)
C12 C11 C13 110.19(14)
C10 C11 C13 107.31(12)
C14 C11 C13 109.36(12)
C11 C12 H12A 109.5
C11 C12 H12B 109.5
H12A C12 H12B 109.5
C11 C12 H12C 109.5
H12A C12 H12C 109.5
H12B C12 H12C 109.5
C11 C13 H13A 109.5
C11 C13 H13B 109.5
H13A C13 H13B 109.5
C11 C13 H13C 109.5
H13A C13 H13C 109.5
H13B C13 H13C 109.5
C11 C14 H14A 109.5
C11 C14 H14B 109.5
H14A C14 H14B 109.5
C11 C14 H14C 109.5
H14A C14 H14C 109.5
H14B C14 H14C 109.5
O1 C15 C16 106.81(11)
O1 C15 H15A 110.4
C16 C15 H15A 110.4
O1 C15 H15B 110.4
C16 C15 H15B 110.4
H15A C15 H15B 108.6
C21 C16 C17 119.45(12)
C21 C16 C15 120.40(12)
C17 C16 C15 120.14(13)
C18 C17 C16 120.33(14)
C18 C17 H17A 119.8
C16 C17 H17A 119.8
C17 C18 C19 120.06(13)
C17 C18 H18A 120.0
C19 C18 H18A 120.0
C20 C19 C18 119.94(13)
C20 C19 H19A 120.0
C18 C19 H19A 120.0
C19 C20 C21 120.08(14)
C19 C20 H20A 120.0
C21 C20 H20A 120.0
C20 C21 C16 120.10(13)
C20 C21 H21A 120.0
C16 C21 H21A 120.0

loop_
_geom_bond_atom_site_label_1
_geom_bond_atom_site_label_2
_geom_bond_distance
O1 N 1.4017(14)
O1 C15 1.4575(16)
O2 C10 1.3518(16)
O2 C3 1.4617(16)
O3 C10 1.2063(16)
O4 C6 1.2286(17)
N C6 1.3554(19)
N C2 1.4709(16)
C2 C3 1.5192(18)
C2 C7 1.5402(19)
C2 H2A 0.9800
C3 C4 1.514(2)
C3 H3A 0.9800
C4 C5 1.5280(19)
C4 H4A 0.9700
C4 H4B 0.9700
C5 C6 1.5162(19)
C5 H5A 0.9700
C5 H5B 0.9700
C7 C8 1.502(2)
C7 H7A 0.9700
C7 H7B 0.9700
C8 C9 1.324(2)
C8 H8A 0.9300
C9 H9A 0.9300
C9 H9B 0.9300
C10 C11 1.5288(19)
C11 C12 1.528(2)
C11 C14 1.535(2)
C11 C13 1.537(2)
C12 H12A 0.9600
C12 H12B 0.9600
C12 H12C 0.9600
C13 H13A 0.9600
C13 H13B 0.9600
C13 H13C 0.9600
C14 H14A 0.9600
C14 H14B 0.9600
C14 H14C 0.9600
C15 C16 1.5005(18)
C15 H15A 0.9700
C15 H15B 0.9700
C16 C21 1.396(2)
C16 C17 1.3973(19)
C17 C18 1.3887(19)
C17 H17A 0.9300
C18 C19 1.393(2)
C18 H18A 0.9300
C19 C20 1.391(2)
C19 H19A 0.9300
C20 C21 1.394(2)
C20 H20A 0.9300
C21 H21A 0.9300

loop_
_geom_torsion_atom_site_label_1
_geom_torsion_atom_site_label_2
_geom_torsion_atom_site_label_3
_geom_torsion_atom_site_label_4
_geom_torsion
C15 O1 N C6 84.63(14)
C15 O1 N C2 -92.37(12)
C6 N C2 C3 -13.18(19)
O1 N C2 C3 163.32(10)
C6 N C2 C7 111.85(16)
O1 N C2 C7 -71.65(13)
C10 O2 C3 C4 89.72(13)
C10 O2 C3 C2 -149.73(12)
N C2 C3 O2 -75.15(13)
C7 C2 C3 O2 161.18(11)
N C2 C3 C4 43.42(14)
C7 C2 C3 C4 -80.24(14)
O2 C3 C4 C5 56.66(14)
C2 C3 C4 C5 -60.02(15)
C3 C4 C5 C6 45.03(16)
O1 N C6 O4 1.0(2)
C2 N C6 O4 177.37(13)
O1 N C6 C5 -177.58(11)
C2 N C6 C5 -1.2(2)
C4 C5 C6 O4 166.26(13)
C4 C5 C6 N -15.12(18)
N C2 C7 C8 160.35(11)
C3 C2 C7 C8 -76.26(15)
C2 C7 C8 C9 123.10(16)
C3 O2 C10 O3 5.5(2)
C3 O2 C10 C11 -172.65(11)
O3 C10 C11 C12 6.3(2)
O2 C10 C11 C12 -175.56(13)
O3 C10 C11 C14 127.91(16)
O2 C10 C11 C14 -53.96(16)
O3 C10 C11 C13 -113.09(17)
O2 C10 C11 C13 65.04(15)
N O1 C15 C16 178.38(11)
O1 C15 C16 C21 -122.38(13)
O1 C15 C16 C17 58.95(16)
C21 C16 C17 C18 -0.2(2)
C15 C16 C17 C18 178.44(13)
C16 C17 C18 C19 -1.3(2)
C17 C18 C19 C20 1.1(2)
C18 C19 C20 C21 0.6(2)
C19 C20 C21 C16 -2.1(2)
C17 C16 C21 C20 1.9(2)
C15 C16 C21 C20 -176.75(13)
